data_2108926
loop_
_publ_author_name
'Shishkina, Svitlana V.'
'Shaposhnyk, Anna M.'
'Baumer, Vyacheslav N.'
'Voloshchuk, Natali I.'
'Bondarenko, Pavlo S.'
'Ukrainets, Igor V.'

_publ_section_title
;
 1-Allyl-4-hydroxy-2,2-dioxo-<i>N</i>-(4-methoxyphenyl)-1<i>H</i>-2\l^6^,1-benzothiazine-3-carboxamide:
 polymorphic transition due to grinding with the loss of the biological
 activity
;
_journal_coeditor_code XK5087
_journal_issue 1
_journal_name_full 'Acta Crystallographica Section B'
_journal_page_first
;
;
_journal_paper_doi 10.1107/S2052520621013093
_journal_volume 78
_journal_year 2022
_chemical_formula_moiety 'C19 H18 N2 O5 S'
_chemical_formula_sum 'C19 H18 N2 O5 S'
_chemical_formula_weight 386.41
_space_group_crystal_system monoclinic
_space_group_IT_number 14
_space_group_name_Hall '-P 2ybc'
_space_group_name_H-M_alt 'P 1 21/c 1'
_atom_sites_solution_hydrogens mixed
_audit_creation_method SHELXL-2016/6
_cell_angle_alpha 90
_cell_angle_beta 95.785(6)
_cell_angle_gamma 90
_cell_formula_units_Z 8
_cell_length_a 9.5015(6)
_cell_length_b 11.9920(8)
_cell_length_c 31.506(2)
_cell_measurement_reflns_used 3462
_cell_measurement_temperature 293(2)
_cell_measurement_theta_max 32.1047
_cell_measurement_theta_min 2.8635
_cell_volume 3571.6(4)
_computing_structure_refinement 'SHELXL-2016/6 (Sheldrick, 2016)'
_diffrn_ambient_temperature 293(2)
_diffrn_detector_area_resol_mean 16.1827
_diffrn_measured_fraction_theta_full 0.998
_diffrn_measured_fraction_theta_max 0.998
_diffrn_measurement_device_type 'Xcalibur, Sapphire3'
_diffrn_measurement_method '\w scans'
_diffrn_radiation_type MoK\a
_diffrn_radiation_wavelength 0.71073
_diffrn_reflns_av_R_equivalents 0.0610
_diffrn_reflns_av_unetI/netI 0.0494
_diffrn_reflns_Laue_measured_fraction_full 0.998
_diffrn_reflns_Laue_measured_fraction_max 0.998
_diffrn_reflns_limit_h_max 11
_diffrn_reflns_limit_h_min -10
_diffrn_reflns_limit_k_max 14
_diffrn_reflns_limit_k_min -14
_diffrn_reflns_limit_l_max 37
_diffrn_reflns_limit_l_min -37
_diffrn_reflns_number 28033
_diffrn_reflns_point_group_measured_fraction_full 0.998
_diffrn_reflns_point_group_measured_fraction_max 0.998
_diffrn_reflns_theta_full 24.998
_diffrn_reflns_theta_max 24.998
_diffrn_reflns_theta_min 2.869
_diffrn_source 'Enhance (Mo) X-ray Source'
_exptl_absorpt_coefficient_mu 0.216
_exptl_absorpt_correction_T_max 1.00000
_exptl_absorpt_correction_T_min 0.96615
_exptl_absorpt_correction_type multi-scan
_exptl_absorpt_process_details
;
CrysAlis RED, Agilent Technologies,
Version 1.171.35.11 (release 16-05-2011 CrysAlis171 .NET)
(compiled May 16 2011,17:55:39)
Empirical absorption correction using spherical harmonics,
 implemented in SCALE3 ABSPACK scaling algorithm.
;
_exptl_crystal_colour yellow
_exptl_crystal_density_diffrn 1.437
_exptl_crystal_description block
_exptl_crystal_F_000 1616
_exptl_crystal_size_max 0.300
_exptl_crystal_size_mid 0.100
_exptl_crystal_size_min 0.050
_refine_diff_density_max 0.298
_refine_diff_density_min -0.242
_refine_diff_density_rms 0.039
_refine_ls_extinction_method none
_refine_ls_goodness_of_fit_ref 1.011
_refine_ls_hydrogen_treatment mixed
_refine_ls_matrix_type full
_refine_ls_number_parameters 505
_refine_ls_number_reflns 6289
_refine_ls_number_restraints 0
_refine_ls_restrained_S_all 1.011
_refine_ls_R_factor_all 0.0966
_refine_ls_R_factor_gt 0.0472
_refine_ls_shift/su_max 0.001
_refine_ls_shift/su_mean 0.000
_refine_ls_structure_factor_coef Fsqd
_refine_ls_weighting_details 'w=1/[\s^2^(Fo^2^)+(0.0541P)^2^+0.2625P] where P=(Fo^2^+2Fc^2^)/3'
_refine_ls_weighting_scheme calc
_refine_ls_wR_factor_gt 0.1059
_refine_ls_wR_factor_ref 0.1294
_reflns_Friedel_coverage 0.000
_reflns_number_gt 3691
_reflns_number_total 6289
_reflns_threshold_expression 'I > 2\s(I)'
_cod_data_source_file xk5087sup1.cif
_cod_data_source_block 1m
_cod_original_sg_symbol_H-M 'P 21/c'
_cod_database_code 2108926
_shelx_shelxl_version_number 2016/6
_shelx_space_group_comment
;
The symmetry employed for this shelxl refinement is uniquely defined
by the following loop, which should always be used as a source of
symmetry information in preference to the above space-group names.
They are only intended as comments.
;
_shelx_estimated_absorpt_t_min 0.938
_shelx_estimated_absorpt_t_max 0.989

loop_
_space_group_symop_operation_xyz
'x, y, z'
'-x, y+1/2, -z+1/2'
'-x, -y, -z'
'x, -y-1/2, z-1/2'

loop_
_atom_site_label
_atom_site_type_symbol
_atom_site_fract_x
_atom_site_fract_y
_atom_site_fract_z
_atom_site_U_iso_or_equiv
_atom_site_adp_type
_atom_site_occupancy
_atom_site_site_symmetry_order
_atom_site_calc_flag
_atom_site_refinement_flags_posn
_atom_site_refinement_flags_adp
_atom_site_refinement_flags_occupancy
_atom_site_disorder_assembly
_atom_site_disorder_group
S1A S 0.20155(7) 0.39680(6) 0.11620(2) 0.0488(2) Uani 1 1 d . . . . .
N1A N 0.0446(2) 0.35147(18) 0.09722(7) 0.0496(6) Uani 1 1 d . . . . .
N2A N 0.3409(3) 0.4633(2) 0.20637(8) 0.0521(6) Uani 1 1 d . . . . .
H2A H 0.341(3) 0.400(2) 0.1937(8) 0.051(9) Uiso 1 1 d . . . . .
O1A O 0.0160(2) 0.66477(17) 0.15238(8) 0.0686(6) Uani 1 1 d . . . . .
H1A H 0.086(4) 0.670(3) 0.1759(10) 0.099(13) Uiso 1 1 d . . . . .
O2A O 0.2204(2) 0.62649(18) 0.20597(6) 0.0670(6) Uani 1 1 d . . . . .
O3A O 0.7637(2) 0.51406(19) 0.34057(7) 0.0766(7) Uani 1 1 d . . . . .
O4A O 0.2720(2) 0.44109(17) 0.08194(6) 0.0637(6) Uani 1 1 d . . . . .
O5A O 0.27084(19) 0.30777(16) 0.14051(6) 0.0590(5) Uani 1 1 d . . . . .
C1A C -0.0534(3) 0.4323(2) 0.07964(9) 0.0508(7) Uani 1 1 d . . . . .
C2A C -0.1575(3) 0.4033(3) 0.04755(9) 0.0662(9) Uani 1 1 d . . . . .
H2AA H -0.162744 0.330546 0.037272 0.079 Uiso 1 1 calc R U . . .
C3A C -0.2527(4) 0.4813(3) 0.03095(11) 0.0809(11) Uani 1 1 d . . . . .
H3A H -0.322371 0.461096 0.009460 0.097 Uiso 1 1 calc R U . . .
C4A C -0.2466(4) 0.5903(3) 0.04582(11) 0.0793(11) Uani 1 1 d . . . . .
H4A H -0.310608 0.643261 0.034053 0.095 Uiso 1 1 calc R U . . .
C5A C -0.1456(3) 0.6192(3) 0.07788(10) 0.0678(9) Uani 1 1 d . . . . .
H5A H -0.141957 0.692126 0.087997 0.081 Uiso 1 1 calc R U . . .
C6A C -0.0474(3) 0.5411(2) 0.09581(9) 0.0515(7) Uani 1 1 d . . . . .
C7A C 0.0478(3) 0.5711(2) 0.13314(9) 0.0521(7) Uani 1 1 d . . . . .
C8A C 0.1594(3) 0.5050(2) 0.14890(9) 0.0484(7) Uani 1 1 d . . . . .
C9A C 0.2429(3) 0.5355(3) 0.18923(9) 0.0505(7) Uani 1 1 d . . . . .
C10A C 0.4419(3) 0.4781(2) 0.24205(8) 0.0475(7) Uani 1 1 d . . . . .
C11A C 0.4644(4) 0.5773(3) 0.26433(9) 0.0681(9) Uani 1 1 d . . . . .
H11A H 0.407102 0.638718 0.257277 0.082 Uiso 1 1 calc R U . . .
C12A C 0.5718(4) 0.5844(3) 0.29687(10) 0.0735(10) Uani 1 1 d . . . . .
H12A H 0.585935 0.651310 0.311583 0.088 Uiso 1 1 calc R U . . .
C13A C 0.6588(3) 0.4958(3) 0.30831(9) 0.0556(8) Uani 1 1 d . . . . .
C14A C 0.6338(3) 0.3957(3) 0.28729(9) 0.0576(8) Uani 1 1 d . . . . .
H14A H 0.688656 0.333520 0.295245 0.069 Uiso 1 1 calc R U . . .
C15A C 0.5267(3) 0.3886(3) 0.25433(9) 0.0580(8) Uani 1 1 d . . . . .
H15A H 0.511567 0.321232 0.240002 0.070 Uiso 1 1 calc R U . . .
C16A C 0.8568(3) 0.4253(3) 0.35219(10) 0.0728(10) Uani 1 1 d . . . . .
H16A H 0.804585 0.363986 0.362347 0.109 Uiso 1 1 calc R U . . .
H16B H 0.927033 0.449435 0.374331 0.109 Uiso 1 1 calc R U . . .
H16C H 0.902279 0.402023 0.327806 0.109 Uiso 1 1 calc R U . . .
C17A C 0.0125(3) 0.2317(2) 0.09705(9) 0.0581(8) Uani 1 1 d . . . . .
H17A H -0.087461 0.222562 0.099994 0.070 Uiso 1 1 calc R U . . .
H17B H 0.064523 0.198061 0.121873 0.070 Uiso 1 1 calc R U . . .
C18A C 0.0463(4) 0.1696(3) 0.05849(11) 0.0691(9) Uani 1 1 d . . . . .
H18A H 0.022668 0.094289 0.057415 0.083 Uiso 1 1 calc R U . . .
C19A C 0.1043(3) 0.2082(3) 0.02666(12) 0.0836(11) Uani 1 1 d . . . . .
H19A H 0.130142 0.282896 0.026076 0.100 Uiso 1 1 calc R U . . .
H19B H 0.120648 0.161487 0.004099 0.100 Uiso 1 1 calc R U . . .
S1B S 0.70411(7) 0.93965(6) 0.11887(2) 0.0496(2) Uani 1 1 d . . . . .
N1B N 0.5453(2) 0.98760(18) 0.10320(7) 0.0484(6) Uani 1 1 d . . . . .
N2B N 0.8466(3) 0.8728(2) 0.20892(8) 0.0530(6) Uani 1 1 d . . . . .
H2B H 0.850(3) 0.934(3) 0.1954(9) 0.074(11) Uiso 1 1 d . . . . .
O1B O 0.5208(2) 0.67191(18) 0.15590(8) 0.0704(6) Uani 1 1 d . . . . .
H1B H 0.596(5) 0.673(4) 0.1811(13) 0.144(18) Uiso 1 1 d . . . . .
O2B O 0.7287(2) 0.70847(18) 0.20824(7) 0.0688(6) Uani 1 1 d . . . . .
O3B O 1.2654(2) 0.82314(19) 0.34448(6) 0.0755(7) Uani 1 1 d . . . . .
O4B O 0.77916(19) 1.02703(16) 0.14303(6) 0.0614(6) Uani 1 1 d . . . . .
O5B O 0.7681(2) 0.89765(17) 0.08307(6) 0.0658(6) Uani 1 1 d . . . . .
C1B C 0.4442(3) 0.9091(2) 0.08606(8) 0.0494(7) Uani 1 1 d . . . . .
C2B C 0.3343(3) 0.9421(3) 0.05630(9) 0.0602(8) Uani 1 1 d . . . . .
H2BA H 0.329020 1.015415 0.046632 0.072 Uiso 1 1 calc R U . . .
C3B C 0.2332(3) 0.8656(3) 0.04118(10) 0.0734(10) Uani 1 1 d . . . . .
H3B H 0.158625 0.888400 0.021724 0.088 Uiso 1 1 calc R U . . .
C4B C 0.2406(4) 0.7562(3) 0.05435(10) 0.0744(10) Uani 1 1 d . . . . .
H4B H 0.173210 0.704979 0.043175 0.089 Uiso 1 1 calc R U . . .
C5B C 0.3475(3) 0.7232(3) 0.08396(10) 0.0642(9) Uani 1 1 d . . . . .
H5B H 0.351702 0.649419 0.093056 0.077 Uiso 1 1 calc R U . . .
C6B C 0.4509(3) 0.7989(2) 0.10085(9) 0.0514(7) Uani 1 1 d . . . . .
C7B C 0.5509(3) 0.7661(2) 0.13681(9) 0.0532(7) Uani 1 1 d . . . . .
C8B C 0.6650(3) 0.8311(2) 0.15163(9) 0.0472(7) Uani 1 1 d . . . . .
C9B C 0.7504(3) 0.8003(3) 0.19166(9) 0.0508(7) Uani 1 1 d . . . . .
C10B C 0.9477(3) 0.8583(2) 0.24487(8) 0.0480(7) Uani 1 1 d . . . . .
C11B C 0.9712(3) 0.7584(3) 0.26634(9) 0.0670(9) Uani 1 1 d . . . . .
H11B H 0.914988 0.696728 0.258662 0.080 Uiso 1 1 calc R U . . .
C12B C 1.0781(4) 0.7505(3) 0.29911(10) 0.0736(10) Uani 1 1 d . . . . .
H12B H 1.094191 0.682714 0.313112 0.088 Uiso 1 1 calc R U . . .
C13B C 1.1620(3) 0.8411(3) 0.31161(9) 0.0565(8) Uani 1 1 d . . . . .
C14B C 1.1357(3) 0.9414(3) 0.29113(9) 0.0574(8) Uani 1 1 d . . . . .
H14B H 1.188754 1.004151 0.299615 0.069 Uiso 1 1 calc R U . . .
C15B C 1.0301(3) 0.9479(3) 0.25792(9) 0.0578(8) Uani 1 1 d . . . . .
H15B H 1.014165 1.015574 0.243873 0.069 Uiso 1 1 calc R U . . .
C16B C 1.3559(3) 0.9128(3) 0.35765(10) 0.0730(10) Uani 1 1 d . . . . .
H16D H 1.406249 0.936249 0.334278 0.109 Uiso 1 1 calc R U . . .
H16E H 1.422153 0.889222 0.380943 0.109 Uiso 1 1 calc R U . . .
H16F H 1.300745 0.973843 0.366695 0.109 Uiso 1 1 calc R U . . .
C17B C 0.5253(3) 1.1083(2) 0.09823(9) 0.0591(8) Uani 1 1 d . . . . .
H17C H 0.583942 1.146435 0.120707 0.071 Uiso 1 1 calc R U . . .
H17D H 0.427405 1.126663 0.101277 0.071 Uiso 1 1 calc R U . . .
C18B C 0.5631(4) 1.1500(3) 0.05493(12) 0.0801(11) Uani 1 1 d . . . . .
H18B H 0.638782 1.115417 0.043688 0.096 Uiso 1 1 calc R U . . .
C19B C 0.5022(4) 1.2255(4) 0.03344(13) 0.1056(14) Uani 1 1 d . . . . .
H19C H 0.425954 1.262411 0.043432 0.127 Uiso 1 1 calc R U . . .
H19D H 0.532615 1.245351 0.007334 0.127 Uiso 1 1 calc R U . . .

loop_
_atom_site_aniso_label
_atom_site_aniso_U_11
_atom_site_aniso_U_22
_atom_site_aniso_U_33
_atom_site_aniso_U_23
_atom_site_aniso_U_13
_atom_site_aniso_U_12
S1A 0.0443(4) 0.0436(5) 0.0581(4) -0.0055(3) 0.0038(4) 0.0012(3)
N1A 0.0472(13) 0.0386(14) 0.0612(14) -0.0026(11) -0.0045(12) 0.0018(11)
N2A 0.0591(16) 0.0409(16) 0.0555(15) -0.0068(13) 0.0020(13) -0.0036(13)
O1A 0.0686(14) 0.0479(14) 0.0887(16) -0.0109(12) 0.0052(13) 0.0123(11)
O2A 0.0646(13) 0.0562(15) 0.0796(14) -0.0240(12) 0.0048(12) 0.0026(11)
O3A 0.0886(16) 0.0665(16) 0.0685(14) -0.0002(11) -0.0229(13) -0.0017(13)
O4A 0.0582(12) 0.0693(15) 0.0668(12) -0.0074(11) 0.0225(11) -0.0069(11)
O5A 0.0583(12) 0.0422(12) 0.0730(13) -0.0067(10) -0.0108(10) 0.0104(10)
C1A 0.0457(16) 0.052(2) 0.0546(16) 0.0051(15) 0.0064(14) 0.0039(14)
C2A 0.0605(19) 0.074(2) 0.0614(19) -0.0003(17) -0.0087(17) 0.0064(17)
C3A 0.068(2) 0.097(3) 0.073(2) 0.007(2) -0.0138(19) 0.014(2)
C4A 0.071(2) 0.082(3) 0.082(2) 0.024(2) -0.005(2) 0.022(2)
C5A 0.066(2) 0.060(2) 0.078(2) 0.0140(17) 0.0077(19) 0.0143(17)
C6A 0.0497(17) 0.0462(19) 0.0599(17) 0.0078(15) 0.0111(15) 0.0046(14)
C7A 0.0530(17) 0.0380(18) 0.0667(18) -0.0005(15) 0.0127(15) -0.0010(14)
C8A 0.0454(16) 0.0414(18) 0.0591(17) -0.0025(14) 0.0094(14) -0.0018(13)
C9A 0.0479(17) 0.0457(19) 0.0592(17) -0.0071(15) 0.0113(15) -0.0048(15)
C10A 0.0541(17) 0.0406(18) 0.0482(15) -0.0011(13) 0.0077(14) -0.0071(14)
C11A 0.092(2) 0.0405(19) 0.0676(19) 0.0007(15) -0.0134(19) 0.0005(17)
C12A 0.104(3) 0.048(2) 0.0632(19) -0.0092(16) -0.020(2) -0.0069(19)
C13A 0.0616(19) 0.053(2) 0.0508(17) 0.0047(15) 0.0010(16) -0.0083(16)
C14A 0.0579(18) 0.051(2) 0.0635(18) -0.0009(15) 0.0020(16) 0.0031(15)
C15A 0.0614(19) 0.046(2) 0.0663(19) -0.0107(15) 0.0030(16) -0.0038(15)
C16A 0.060(2) 0.096(3) 0.062(2) 0.0028(19) 0.0042(17) -0.001(2)
C17A 0.0607(18) 0.0449(19) 0.0664(19) 0.0020(15) -0.0043(16) -0.0063(15)
C18A 0.076(2) 0.051(2) 0.077(2) -0.0107(18) -0.008(2) 0.0001(17)
C19A 0.073(2) 0.097(3) 0.080(2) -0.021(2) 0.001(2) 0.007(2)
S1B 0.0427(4) 0.0438(5) 0.0621(5) 0.0067(4) 0.0048(4) -0.0017(3)
N1B 0.0455(13) 0.0392(14) 0.0589(14) -0.0002(11) -0.0020(11) -0.0010(11)
N2B 0.0526(15) 0.0464(17) 0.0593(15) 0.0088(13) 0.0032(13) 0.0046(13)
O1B 0.0734(15) 0.0497(14) 0.0885(16) 0.0124(12) 0.0104(13) -0.0169(11)
O2B 0.0666(13) 0.0538(14) 0.0851(15) 0.0259(12) 0.0039(12) -0.0056(11)
O3B 0.0832(15) 0.0676(16) 0.0703(14) 0.0063(12) -0.0193(13) 0.0019(13)
O4B 0.0562(12) 0.0452(12) 0.0791(13) 0.0122(10) -0.0120(11) -0.0113(10)
O5B 0.0632(13) 0.0667(15) 0.0719(13) 0.0065(11) 0.0280(11) 0.0070(11)
C1B 0.0441(16) 0.0509(19) 0.0534(16) -0.0081(14) 0.0069(14) -0.0034(14)
C2B 0.0554(18) 0.062(2) 0.0613(18) -0.0053(16) -0.0030(16) -0.0056(16)
C3B 0.058(2) 0.094(3) 0.066(2) -0.007(2) -0.0021(17) -0.011(2)
C4B 0.069(2) 0.091(3) 0.063(2) -0.019(2) 0.0052(18) -0.031(2)
C5B 0.072(2) 0.054(2) 0.069(2) -0.0135(16) 0.0175(18) -0.0170(17)
C6B 0.0499(17) 0.0463(19) 0.0591(17) -0.0079(14) 0.0110(14) -0.0079(14)
C7B 0.0515(17) 0.0432(19) 0.0673(18) 0.0015(15) 0.0176(16) -0.0012(14)
C8B 0.0443(15) 0.0385(17) 0.0599(17) 0.0038(13) 0.0101(14) -0.0015(13)
C9B 0.0458(16) 0.0466(19) 0.0615(18) 0.0053(15) 0.0122(15) 0.0056(14)
C10B 0.0517(17) 0.0426(18) 0.0506(16) 0.0034(14) 0.0096(14) 0.0099(14)
C11B 0.085(2) 0.043(2) 0.069(2) 0.0012(16) -0.0081(19) 0.0007(17)
C12B 0.100(3) 0.045(2) 0.071(2) 0.0042(16) -0.018(2) 0.0099(19)
C13B 0.0629(19) 0.054(2) 0.0526(17) 0.0017(15) 0.0068(16) 0.0100(16)
C14B 0.0629(19) 0.048(2) 0.0608(18) 0.0024(15) 0.0048(16) -0.0030(15)
C15B 0.0640(19) 0.044(2) 0.0656(19) 0.0131(15) 0.0056(17) 0.0030(15)
C16B 0.061(2) 0.087(3) 0.070(2) -0.0020(19) 0.0035(17) -0.0021(19)
C17B 0.0626(19) 0.0432(19) 0.0681(19) 0.0005(15) -0.0098(16) 0.0030(15)
C18B 0.064(2) 0.072(3) 0.102(3) 0.036(2) -0.005(2) 0.0031(19)
C19B 0.085(3) 0.127(4) 0.105(3) 0.033(3) 0.008(2) 0.006(3)

loop_
_atom_type_symbol
_atom_type_description
_atom_type_scat_dispersion_real
_atom_type_scat_dispersion_imag
_atom_type_scat_source
C C 0.0033 0.0016 'International Tables Vol C Tables 4.2.6.8 and 6.1.1.4'
H H 0.0000 0.0000 'International Tables Vol C Tables 4.2.6.8 and 6.1.1.4'
N N 0.0061 0.0033 'International Tables Vol C Tables 4.2.6.8 and 6.1.1.4'
O O 0.0106 0.0060 'International Tables Vol C Tables 4.2.6.8 and 6.1.1.4'
S S 0.1246 0.1234 'International Tables Vol C Tables 4.2.6.8 and 6.1.1.4'

loop_
_geom_angle_atom_site_label_1
_geom_angle_atom_site_label_2
_geom_angle_atom_site_label_3
_geom_angle
_geom_angle_site_symmetry_1
_geom_angle_site_symmetry_3
_geom_angle_publ_flag
O4A S1A O5A 117.07(12) . . ?
O4A S1A N1A 109.00(11) . . ?
O5A S1A N1A 107.40(11) . . ?
O4A S1A C8A 109.01(13) . . ?
O5A S1A C8A 111.20(13) . . ?
N1A S1A C8A 102.06(12) . . ?
C1A N1A C17A 122.6(2) . . ?
C1A N1A S1A 116.92(18) . . ?
C17A N1A S1A 120.38(18) . . ?
C9A N2A C10A 128.8(3) . . ?
C9A N2A H2A 114.7(17) . . ?
C10A N2A H2A 116.6(17) . . ?
C7A O1A H1A 104(2) . . ?
C13A O3A C16A 117.6(2) . . ?
C2A C1A C6A 120.0(3) . . ?
C2A C1A N1A 120.4(3) . . ?
C6A C1A N1A 119.6(2) . . ?
C3A C2A C1A 120.2(3) . . ?
C3A C2A H2AA 119.9 . . ?
C1A C2A H2AA 119.9 . . ?
C2A C3A C4A 120.8(3) . . ?
C2A C3A H3A 119.6 . . ?
C4A C3A H3A 119.6 . . ?
C5A C4A C3A 119.4(3) . . ?
C5A C4A H4A 120.3 . . ?
C3A C4A H4A 120.3 . . ?
C4A C5A C6A 121.2(3) . . ?
C4A C5A H5A 119.4 . . ?
C6A C5A H5A 119.4 . . ?
C1A C6A C5A 118.4(3) . . ?
C1A C6A C7A 121.6(3) . . ?
C5A C6A C7A 119.7(3) . . ?
O1A C7A C8A 121.8(3) . . ?
O1A C7A C6A 115.3(3) . . ?
C8A C7A C6A 122.9(3) . . ?
C7A C8A C9A 119.7(3) . . ?
C7A C8A S1A 115.7(2) . . ?
C9A C8A S1A 124.3(2) . . ?
O2A C9A N2A 122.5(3) . . ?
O2A C9A C8A 119.0(3) . . ?
N2A C9A C8A 118.5(3) . . ?
C15A C10A C11A 118.1(3) . . ?
C15A C10A N2A 117.2(3) . . ?
C11A C10A N2A 124.6(3) . . ?
C12A C11A C10A 119.8(3) . . ?
C12A C11A H11A 120.1 . . ?
C10A C11A H11A 120.1 . . ?
C13A C12A C11A 122.0(3) . . ?
C13A C12A H12A 119.0 . . ?
C11A C12A H12A 119.0 . . ?
O3A C13A C12A 116.5(3) . . ?
O3A C13A C14A 125.0(3) . . ?
C12A C13A C14A 118.5(3) . . ?
C13A C14A C15A 119.5(3) . . ?
C13A C14A H14A 120.2 . . ?
C15A C14A H14A 120.2 . . ?
C10A C15A C14A 122.0(3) . . ?
C10A C15A H15A 119.0 . . ?
C14A C15A H15A 119.0 . . ?
O3A C16A H16A 109.5 . . ?
O3A C16A H16B 109.5 . . ?
H16A C16A H16B 109.5 . . ?
O3A C16A H16C 109.5 . . ?
H16A C16A H16C 109.5 . . ?
H16B C16A H16C 109.5 . . ?
N1A C17A C18A 115.6(3) . . ?
N1A C17A H17A 108.4 . . ?
C18A C17A H17A 108.4 . . ?
N1A C17A H17B 108.4 . . ?
C18A C17A H17B 108.4 . . ?
H17A C17A H17B 107.5 . . ?
C19A C18A C17A 127.2(3) . . ?
C19A C18A H18A 116.4 . . ?
C17A C18A H18A 116.4 . . ?
C18A C19A H19A 120.0 . . ?
C18A C19A H19B 120.0 . . ?
H19A C19A H19B 120.0 . . ?
O5B S1B O4B 116.55(13) . . ?
O5B S1B N1B 109.71(12) . . ?
O4B S1B N1B 107.15(12) . . ?
O5B S1B C8B 109.98(13) . . ?
O4B S1B C8B 110.96(12) . . ?
N1B S1B C8B 101.36(12) . . ?
C1B N1B C17B 122.8(2) . . ?
C1B N1B S1B 116.75(18) . . ?
C17B N1B S1B 118.86(18) . . ?
C9B N2B C10B 128.7(3) . . ?
C9B N2B H2B 114(2) . . ?
C10B N2B H2B 117(2) . . ?
C7B O1B H1B 100(3) . . ?
C13B O3B C16B 118.1(2) . . ?
C2B C1B C6B 119.9(3) . . ?
C2B C1B N1B 120.3(3) . . ?
C6B C1B N1B 119.7(2) . . ?
C3B C2B C1B 119.6(3) . . ?
C3B C2B H2BA 120.2 . . ?
C1B C2B H2BA 120.2 . . ?
C4B C3B C2B 121.2(3) . . ?
C4B C3B H3B 119.4 . . ?
C2B C3B H3B 119.4 . . ?
C5B C4B C3B 119.6(3) . . ?
C5B C4B H4B 120.2 . . ?
C3B C4B H4B 120.2 . . ?
C4B C5B C6B 121.1(3) . . ?
C4B C5B H5B 119.5 . . ?
C6B C5B H5B 119.5 . . ?
C1B C6B C5B 118.5(3) . . ?
C1B C6B C7B 121.1(2) . . ?
C5B C6B C7B 119.8(3) . . ?
O1B C7B C8B 121.8(3) . . ?
O1B C7B C6B 115.4(3) . . ?
C8B C7B C6B 122.7(3) . . ?
C7B C8B C9B 119.6(3) . . ?
C7B C8B S1B 115.7(2) . . ?
C9B C8B S1B 124.5(2) . . ?
O2B C9B N2B 122.7(3) . . ?
O2B C9B C8B 118.6(3) . . ?
N2B C9B C8B 118.7(3) . . ?
C15B C10B C11B 118.3(3) . . ?
C15B C10B N2B 117.7(3) . . ?
C11B C10B N2B 124.0(3) . . ?
C12B C11B C10B 119.8(3) . . ?
C12B C11B H11B 120.1 . . ?
C10B C11B H11B 120.1 . . ?
C11B C12B C13B 121.4(3) . . ?
C11B C12B H12B 119.3 . . ?
C13B C12B H12B 119.3 . . ?
O3B C13B C14B 125.0(3) . . ?
O3B C13B C12B 116.2(3) . . ?
C14B C13B C12B 118.8(3) . . ?
C13B C14B C15B 119.3(3) . . ?
C13B C14B H14B 120.3 . . ?
C15B C14B H14B 120.3 . . ?
C10B C15B C14B 122.4(3) . . ?
C10B C15B H15B 118.8 . . ?
C14B C15B H15B 118.8 . . ?
O3B C16B H16D 109.5 . . ?
O3B C16B H16E 109.5 . . ?
H16D C16B H16E 109.5 . . ?
O3B C16B H16F 109.5 . . ?
H16D C16B H16F 109.5 . . ?
H16E C16B H16F 109.5 . . ?
N1B C17B C18B 112.2(3) . . ?
N1B C17B H17C 109.2 . . ?
C18B C17B H17C 109.2 . . ?
N1B C17B H17D 109.2 . . ?
C18B C17B H17D 109.2 . . ?
H17C C17B H17D 107.9 . . ?
C19B C18B C17B 125.9(4) . . ?
C19B C18B H18B 117.0 . . ?
C17B C18B H18B 117.0 . . ?
C18B C19B H19C 120.0 . . ?
C18B C19B H19D 120.0 . . ?
H19C C19B H19D 120.0 . . ?

loop_
_geom_bond_atom_site_label_1
_geom_bond_atom_site_label_2
_geom_bond_distance
_geom_bond_site_symmetry_2
_geom_bond_publ_flag
S1A O4A 1.429(2) . ?
S1A O5A 1.4347(19) . ?
S1A N1A 1.642(2) . ?
S1A C8A 1.729(3) . ?
N1A C1A 1.418(3) . ?
N1A C17A 1.468(3) . ?
N2A C9A 1.345(3) . ?
N2A C10A 1.413(3) . ?
N2A H2A 0.86(3) . ?
O1A C7A 1.326(3) . ?
O1A H1A 0.95(3) . ?
O2A C9A 1.240(3) . ?
O3A C13A 1.368(3) . ?
O3A C16A 1.408(4) . ?
C1A C2A 1.386(4) . ?
C1A C6A 1.400(4) . ?
C2A C3A 1.368(4) . ?
C2A H2AA 0.9300 . ?
C3A C4A 1.388(5) . ?
C3A H3A 0.9300 . ?
C4A C5A 1.366(4) . ?
C4A H4A 0.9300 . ?
C5A C6A 1.400(4) . ?
C5A H5A 0.9300 . ?
C6A C7A 1.455(4) . ?
C7A C8A 1.376(4) . ?
C8A C9A 1.474(4) . ?
C10A C15A 1.374(4) . ?
C10A C11A 1.386(4) . ?
C11A C12A 1.374(4) . ?
C11A H11A 0.9300 . ?
C12A C13A 1.372(4) . ?
C12A H12A 0.9300 . ?
C13A C14A 1.379(4) . ?
C14A C15A 1.381(4) . ?
C14A H14A 0.9300 . ?
C15A H15A 0.9300 . ?
C16A H16A 0.9600 . ?
C16A H16B 0.9600 . ?
C16A H16C 0.9600 . ?
C17A C18A 1.488(4) . ?
C17A H17A 0.9700 . ?
C17A H17B 0.9700 . ?
C18A C19A 1.278(4) . ?
C18A H18A 0.9300 . ?
C19A H19A 0.9300 . ?
C19A H19B 0.9300 . ?
S1B O5B 1.426(2) . ?
S1B O4B 1.4409(19) . ?
S1B N1B 1.643(2) . ?
S1B C8B 1.725(3) . ?
N1B C1B 1.412(3) . ?
N1B C17B 1.467(3) . ?
N2B C9B 1.336(4) . ?
N2B C10B 1.420(3) . ?
N2B H2B 0.85(3) . ?
O1B C7B 1.324(3) . ?
O1B H1B 1.01(4) . ?
O2B C9B 1.245(3) . ?
O3B C13B 1.371(3) . ?
O3B C16B 1.413(4) . ?
C1B C2B 1.389(4) . ?
C1B C6B 1.401(4) . ?
C2B C3B 1.378(4) . ?
C2B H2BA 0.9300 . ?
C3B C4B 1.376(5) . ?
C3B H3B 0.9300 . ?
C4B C5B 1.366(4) . ?
C4B H4B 0.9300 . ?
C5B C6B 1.403(4) . ?
C5B H5B 0.9300 . ?
C6B C7B 1.457(4) . ?
C7B C8B 1.378(4) . ?
C8B C9B 1.476(4) . ?
C10B C15B 1.367(4) . ?
C10B C11B 1.383(4) . ?
C11B C12B 1.377(4) . ?
C11B H11B 0.9300 . ?
C12B C13B 1.381(4) . ?
C12B H12B 0.9300 . ?
C13B C14B 1.376(4) . ?
C14B C15B 1.377(4) . ?
C14B H14B 0.9300 . ?
C15B H15B 0.9300 . ?
C16B H16D 0.9600 . ?
C16B H16E 0.9600 . ?
C16B H16F 0.9600 . ?
C17B C18B 1.529(4) . ?
C17B H17C 0.9700 . ?
C17B H17D 0.9700 . ?
C18B C19B 1.239(4) . ?
C18B H18B 0.9300 . ?
C19B H19C 0.9300 . ?
C19B H19D 0.9300 . ?

loop_
_geom_hbond_atom_site_label_D
_geom_hbond_atom_site_label_H
_geom_hbond_atom_site_label_A
_geom_hbond_distance_DH
_geom_hbond_distance_HA
_geom_hbond_distance_DA
_geom_hbond_angle_DHA
_geom_hbond_site_symmetry_A
O1A H1A O2A 0.95(3) 1.60(3) 2.484(3) 154(3) .
O1B H1B O2B 1.01(4) 1.51(4) 2.481(3) 158(4) .
N2A H2A O5A 0.86(3) 2.06(3) 2.820(3) 147(2) .
N2B H2B O4B 0.85(3) 2.05(3) 2.806(3) 148(3) .

loop_
_geom_torsion_atom_site_label_1
_geom_torsion_atom_site_label_2
_geom_torsion_atom_site_label_3
_geom_torsion_atom_site_label_4
_geom_torsion
_geom_torsion_site_symmetry_1
_geom_torsion_site_symmetry_2
_geom_torsion_site_symmetry_3
_geom_torsion_site_symmetry_4
_geom_torsion_publ_flag
O4A S1A N1A C1A -64.9(2) . . . . ?
O5A S1A N1A C1A 167.30(19) . . . . ?
C8A S1A N1A C1A 50.3(2) . . . . ?
O4A S1A N1A C17A 112.3(2) . . . . ?
O5A S1A N1A C17A -15.5(2) . . . . ?
C8A S1A N1A C17A -132.5(2) . . . . ?
C17A N1A C1A C2A -25.8(4) . . . . ?
S1A N1A C1A C2A 151.4(2) . . . . ?
C17A N1A C1A C6A 152.2(3) . . . . ?
S1A N1A C1A C6A -30.6(3) . . . . ?
C6A C1A C2A C3A 1.4(5) . . . . ?
N1A C1A C2A C3A 179.4(3) . . . . ?
C1A C2A C3A C4A 0.1(5) . . . . ?
C2A C3A C4A C5A -1.1(6) . . . . ?
C3A C4A C5A C6A 0.5(5) . . . . ?
C2A C1A C6A C5A -1.9(4) . . . . ?
N1A C1A C6A C5A -179.9(2) . . . . ?
C2A C1A C6A C7A 171.7(3) . . . . ?
N1A C1A C6A C7A -6.3(4) . . . . ?
C4A C5A C6A C1A 1.0(4) . . . . ?
C4A C5A C6A C7A -172.8(3) . . . . ?
C1A C6A C7A O1A -161.3(3) . . . . ?
C5A C6A C7A O1A 12.2(4) . . . . ?
C1A C6A C7A C8A 15.7(4) . . . . ?
C5A C6A C7A C8A -170.7(3) . . . . ?
O1A C7A C8A C9A 2.7(4) . . . . ?
C6A C7A C8A C9A -174.1(3) . . . . ?
O1A C7A C8A S1A -171.3(2) . . . . ?
C6A C7A C8A S1A 11.9(4) . . . . ?
O4A S1A C8A C7A 74.7(2) . . . . ?
O5A S1A C8A C7A -154.8(2) . . . . ?
N1A S1A C8A C7A -40.5(2) . . . . ?
O4A S1A C8A C9A -99.0(2) . . . . ?
O5A S1A C8A C9A 31.5(3) . . . . ?
N1A S1A C8A C9A 145.8(2) . . . . ?
C10A N2A C9A O2A -6.5(5) . . . . ?
C10A N2A C9A C8A 173.3(3) . . . . ?
C7A C8A C9A O2A -7.5(4) . . . . ?
S1A C8A C9A O2A 166.0(2) . . . . ?
C7A C8A C9A N2A 172.7(3) . . . . ?
S1A C8A C9A N2A -13.8(4) . . . . ?
C9A N2A C10A C15A 177.1(3) . . . . ?
C9A N2A C10A C11A -5.4(5) . . . . ?
C15A C10A C11A C12A 1.7(5) . . . . ?
N2A C10A C11A C12A -175.8(3) . . . . ?
C10A C11A C12A C13A 0.0(5) . . . . ?
C16A O3A C13A C12A -178.4(3) . . . . ?
C16A O3A C13A C14A 2.5(4) . . . . ?
C11A C12A C13A O3A 178.6(3) . . . . ?
C11A C12A C13A C14A -2.2(5) . . . . ?
O3A C13A C14A C15A -178.2(3) . . . . ?
C12A C13A C14A C15A 2.7(5) . . . . ?
C11A C10A C15A C14A -1.2(4) . . . . ?
N2A C10A C15A C14A 176.5(3) . . . . ?
C13A C14A C15A C10A -1.0(5) . . . . ?
C1A N1A C17A C18A 88.4(3) . . . . ?
S1A N1A C17A C18A -88.7(3) . . . . ?
N1A C17A C18A C19A 2.7(5) . . . . ?
O5B S1B N1B C1B 64.5(2) . . . . ?
O4B S1B N1B C1B -168.10(19) . . . . ?
C8B S1B N1B C1B -51.7(2) . . . . ?
O5B S1B N1B C17B -101.4(2) . . . . ?
O4B S1B N1B C17B 26.0(2) . . . . ?
C8B S1B N1B C17B 142.4(2) . . . . ?
C17B N1B C1B C2B 13.3(4) . . . . ?
S1B N1B C1B C2B -152.0(2) . . . . ?
C17B N1B C1B C6B -163.4(3) . . . . ?
S1B N1B C1B C6B 31.4(3) . . . . ?
C6B C1B C2B C3B -0.7(4) . . . . ?
N1B C1B C2B C3B -177.3(3) . . . . ?
C1B C2B C3B C4B -1.4(5) . . . . ?
C2B C3B C4B C5B 2.1(5) . . . . ?
C3B C4B C5B C6B -0.7(5) . . . . ?
C2B C1B C6B C5B 2.0(4) . . . . ?
N1B C1B C6B C5B 178.7(2) . . . . ?
C2B C1B C6B C7B -170.1(3) . . . . ?
N1B C1B C6B C7B 6.6(4) . . . . ?
C4B C5B C6B C1B -1.3(4) . . . . ?
C4B C5B C6B C7B 170.8(3) . . . . ?
C1B C6B C7B O1B 160.6(3) . . . . ?
C5B C6B C7B O1B -11.3(4) . . . . ?
C1B C6B C7B C8B -15.9(4) . . . . ?
C5B C6B C7B C8B 172.1(3) . . . . ?
O1B C7B C8B C9B -4.6(4) . . . . ?
C6B C7B C8B C9B 171.7(3) . . . . ?
O1B C7B C8B S1B 170.9(2) . . . . ?
C6B C7B C8B S1B -12.7(4) . . . . ?
O5B S1B C8B C7B -74.0(2) . . . . ?
O4B S1B C8B C7B 155.6(2) . . . . ?
N1B S1B C8B C7B 42.0(2) . . . . ?
O5B S1B C8B C9B 101.3(2) . . . . ?
O4B S1B C8B C9B -29.1(3) . . . . ?
N1B S1B C8B C9B -142.6(2) . . . . ?
C10B N2B C9B O2B 6.5(5) . . . . ?
C10B N2B C9B C8B -174.4(3) . . . . ?
C7B C8B C9B O2B 9.1(4) . . . . ?
S1B C8B C9B O2B -166.0(2) . . . . ?
C7B C8B C9B N2B -170.0(3) . . . . ?
S1B C8B C9B N2B 14.9(4) . . . . ?
C9B N2B C10B C15B -176.3(3) . . . . ?
C9B N2B C10B C11B 6.1(5) . . . . ?
C15B C10B C11B C12B -1.8(5) . . . . ?
N2B C10B C11B C12B 175.7(3) . . . . ?
C10B C11B C12B C13B 1.0(5) . . . . ?
C16B O3B C13B C14B -2.4(4) . . . . ?
C16B O3B C13B C12B 178.5(3) . . . . ?
C11B C12B C13B O3B -179.8(3) . . . . ?
C11B C12B C13B C14B 1.1(5) . . . . ?
O3B C13B C14B C15B 178.8(3) . . . . ?
C12B C13B C14B C15B -2.1(5) . . . . ?
C11B C10B C15B C14B 0.8(4) . . . . ?
N2B C10B C15B C14B -176.9(3) . . . . ?
C13B C14B C15B C10B 1.2(5) . . . . ?
C1B N1B C17B C18B -81.4(3) . . . . ?
S1B N1B C17B C18B 83.5(3) . . . . ?
N1B C17B C18B C19B 144.0(4) . . . . ?

_cod_database_fobs_code 2108926
